data_7211397
loop_
_publ_author_name
'Wang, Xiuli'
'Luan, Jian'
'Lin, Hongyan'
'Xu, Chuang'
'Liu, Guocheng'
'Zhang, Juwen'
'Tian, Aixiang'

_publ_section_title
;
 The design and construction of a series of metal--organic coordination
 polymers based on two isomeric semi-rigid bis-pyridyl-bis-amide ligands
 and three aromatic polycarboxylates
;
_journal_issue 46
_journal_name_full CrystEngComm
_journal_page_first 9995
_journal_paper_doi 10.1039/c3ce41498a
_journal_volume 15
_journal_year 2013
_chemical_formula_sum 'C26 H26 Co N4 O7'
_chemical_formula_weight 565.44
_chemical_name_systematic
; 
 ? 
;
_space_group_IT_number 14
_symmetry_cell_setting monoclinic
_symmetry_space_group_name_Hall '-P 2yn'
_symmetry_space_group_name_H-M 'P 1 21/n 1'
_atom_sites_solution_hydrogens geom
_atom_sites_solution_primary direct
_atom_sites_solution_secondary difmap
_audit_creation_method SHELXL-97
_cell_angle_alpha 90.00
_cell_angle_beta 106.8580(10)
_cell_angle_gamma 90.00
_cell_formula_units_Z 4
_cell_length_a 9.8628(6)
_cell_length_b 18.1938(11)
_cell_length_c 15.8811(9)
_cell_measurement_temperature 296(2)
_cell_measurement_theta_max 25.00
_cell_measurement_theta_min 1.75
_cell_volume 2727.3(3)
_computing_cell_refinement 'SMART (Bruker, 2001)'
_computing_data_collection 'SMART (Bruker, 2001)'
_computing_data_reduction 'SAINT+ (Bruker, 1999)'
_computing_molecular_graphics 'PLATON (Spek, 2003)'
_computing_publication_material 'SHELXTL (1998)'
_computing_structure_refinement 'SHELXL-97 (Sheldrick, 2008)'
_computing_structure_solution 'SHELXS-97 (Sheldrick, 2008)'
_diffrn_ambient_temperature 296(2)
_diffrn_measured_fraction_theta_full 1.000
_diffrn_measured_fraction_theta_max 1.000
_diffrn_measurement_device_type 'CCD area detector'
_diffrn_measurement_method 'phi and omega scans'
_diffrn_radiation_monochromator graphite
_diffrn_radiation_source 'fine-focus sealed tube'
_diffrn_radiation_type MoK\a
_diffrn_radiation_wavelength 0.71073
_diffrn_reflns_av_R_equivalents 0.0203
_diffrn_reflns_av_sigmaI/netI 0.0227
_diffrn_reflns_limit_h_max 11
_diffrn_reflns_limit_h_min -10
_diffrn_reflns_limit_k_max 21
_diffrn_reflns_limit_k_min -20
_diffrn_reflns_limit_l_max 18
_diffrn_reflns_limit_l_min -17
_diffrn_reflns_number 13736
_diffrn_reflns_theta_full 25.00
_diffrn_reflns_theta_max 25.00
_diffrn_reflns_theta_min 1.75
_exptl_absorpt_coefficient_mu 0.679
_exptl_absorpt_correction_T_max 0.8991
_exptl_absorpt_correction_T_min 0.8761
_exptl_absorpt_correction_type multi-scan
_exptl_absorpt_process_details SADABS
_exptl_crystal_colour PINK
_exptl_crystal_density_diffrn 1.377
_exptl_crystal_density_method 'not measured'
_exptl_crystal_description BLOCK
_exptl_crystal_F_000 1172
_exptl_crystal_size_max 0.20
_exptl_crystal_size_mid 0.18
_exptl_crystal_size_min 0.16
_refine_diff_density_max 0.341
_refine_diff_density_min -0.334
_refine_diff_density_rms 0.044
_refine_ls_extinction_method none
_refine_ls_goodness_of_fit_ref 1.038
_refine_ls_hydrogen_treatment constr
_refine_ls_matrix_type full
_refine_ls_number_parameters 343
_refine_ls_number_reflns 4808
_refine_ls_number_restraints 0
_refine_ls_restrained_S_all 1.038
_refine_ls_R_factor_all 0.0369
_refine_ls_R_factor_gt 0.0298
_refine_ls_shift/su_max 0.001
_refine_ls_shift/su_mean 0.000
_refine_ls_structure_factor_coef Fsqd
_refine_ls_weighting_details 'calc w=1/[\s^2^(Fo^2^)+(0.0432P)^2^+0.9702P] where P=(Fo^2^+2Fc^2^)/3'
_refine_ls_weighting_scheme calc
_refine_ls_wR_factor_gt 0.0783
_refine_ls_wR_factor_ref 0.0810
_reflns_number_gt 4148
_reflns_number_total 4808
_reflns_threshold_expression >2sigma(I)
_cod_data_source_file c3ce41498a.txt
_cod_data_source_block lj-4
_cod_depositor_comments
;
The following automatic conversions were performed:

'_symmetry_cell_setting' value 'Monoclinic' changed to 'monoclinic'
according to /home/saulius/struct/CIF-dictionaries/cif_core.dic
dictionary named 'cif_core.dic' version 2.4.2 from 2011-04-26.

Automatic conversion script
Id: cif_fix_values 1891 2012-01-12 08:04:46Z andrius 
;
_cod_original_sg_symbol_H-M 'P 21/n'
_cod_database_code 7211397

loop_
_symmetry_equiv_pos_as_xyz
'x, y, z'
'-x+1/2, y+1/2, -z+1/2'
'-x, -y, -z'
'x-1/2, -y-1/2, z-1/2'

loop_
_atom_site_label
_atom_site_type_symbol
_atom_site_fract_x
_atom_site_fract_y
_atom_site_fract_z
_atom_site_U_iso_or_equiv
_atom_site_adp_type
_atom_site_occupancy
_atom_site_symmetry_multiplicity
_atom_site_calc_flag
_atom_site_refinement_flags
Co1 Co 0.06567(2) 0.031741(13) 0.767162(16) 0.02585(9) Uani 1 1 d .
O1 O 0.21626(13) -0.02307(8) 0.73426(9) 0.0374(3) Uani 1 1 d .
N1 N 0.11745(17) -0.02106(8) 0.89653(10) 0.0320(4) Uani 1 1 d .
C1 C 0.2498(2) -0.01863(13) 0.94917(14) 0.0457(6) Uani 1 1 d .
H1A H 0.3147 0.0109 0.9326 0.055 Uiso 1 1 calc R
O1W O 0.10439(15) 0.13283(8) 0.83216(10) 0.0442(4) Uani 1 1 d .
H1WA H 0.0295 0.1584 0.8235 0.053 Uiso 1 1 d R
H1WB H 0.1742 0.1600 0.8578 0.053 Uiso 1 1 d R
O2 O 0.38793(15) 0.05282(8) 0.80528(10) 0.0422(4) Uani 1 1 d .
N2 N 0.48636(17) -0.40704(9) 0.85641(10) 0.0342(4) Uani 1 1 d .
C2 C 0.2965(2) -0.05754(13) 1.02700(14) 0.0448(5) Uani 1 1 d .
H2A H 0.3903 -0.0540 1.0612 0.054 Uiso 1 1 calc R
O3 O 0.91388(14) -0.07167(8) 0.69436(10) 0.0422(4) Uani 1 1 d .
C3 C 0.20244(19) -0.10181(10) 1.05357(12) 0.0278(4) Uani 1 1 d .
N3 N 0.38179(16) -0.16006(8) 1.17187(10) 0.0297(3) Uani 1 1 d .
H3A H 0.4393 -0.1344 1.1522 0.036 Uiso 1 1 calc R
C4 C 0.0631(2) -0.10112(10) 1.00169(12) 0.0310(4) Uani 1 1 d .
H4A H -0.0051 -0.1278 1.0186 0.037 Uiso 1 1 calc R
O4 O 0.85452(13) 0.02585(7) 0.75684(9) 0.0342(3) Uani 1 1 d .
N4 N 0.54845(17) -0.28773(8) 1.15728(10) 0.0313(4) Uani 1 1 d .
H4B H 0.5006 -0.3276 1.1551 0.038 Uiso 1 1 calc R
O5 O 0.15185(14) -0.18836(7) 1.15344(9) 0.0377(3) Uani 1 1 d .
C5 C 0.0253(2) -0.06073(11) 0.92471(12) 0.0317(4) Uani 1 1 d .
H5A H -0.0690 -0.0612 0.8908 0.038 Uiso 1 1 calc R
O6 O 0.65867(19) -0.21338(9) 1.08420(10) 0.0554(4) Uani 1 1 d .
C6 C 0.24367(19) -0.15312(9) 1.13203(12) 0.0267(4) Uani 1 1 d .
C7 C 0.4422(2) -0.20851(10) 1.24691(11) 0.0290(4) Uani 1 1 d .
H7A H 0.3742 -0.2478 1.2468 0.035 Uiso 1 1 calc R
C8 C 0.4707(3) -0.16576(11) 1.33316(13) 0.0430(5) Uani 1 1 d .
H8A H 0.5290 -0.1233 1.3310 0.052 Uiso 1 1 calc R
H8B H 0.3816 -0.1483 1.3401 0.052 Uiso 1 1 calc R
C9 C 0.5455(3) -0.21329(13) 1.41210(14) 0.0550(6) Uani 1 1 d .
H9A H 0.5663 -0.1840 1.4654 0.066 Uiso 1 1 calc R
H9B H 0.4837 -0.2533 1.4178 0.066 Uiso 1 1 calc R
C10 C 0.6819(3) -0.24430(13) 1.40113(14) 0.0496(6) Uani 1 1 d .
H10A H 0.7462 -0.2043 1.3996 0.060 Uiso 1 1 calc R
H10B H 0.7269 -0.2753 1.4512 0.060 Uiso 1 1 calc R
C11 C 0.6542(2) -0.28878(11) 1.31740(13) 0.0403(5) Uani 1 1 d .
H11A H 0.5966 -0.3312 1.3211 0.048 Uiso 1 1 calc R
H11B H 0.7435 -0.3064 1.3109 0.048 Uiso 1 1 calc R
C12 C 0.5783(2) -0.24286(10) 1.23691(12) 0.0282(4) Uani 1 1 d .
H12A H 0.6418 -0.2029 1.2314 0.034 Uiso 1 1 calc R
C13 C 0.5916(2) -0.26993(10) 1.08809(12) 0.0310(4) Uani 1 1 d .
C14 C 0.55443(19) -0.32131(10) 1.00973(12) 0.0306(4) Uani 1 1 d .
C15 C 0.4744(2) -0.38457(10) 1.00286(13) 0.0358(4) Uani 1 1 d .
H15A H 0.4421 -0.3999 1.0495 0.043 Uiso 1 1 calc R
C16 C 0.4427(2) -0.42486(10) 0.92549(12) 0.0352(5) Uani 1 1 d .
H16A H 0.3876 -0.4669 0.9217 0.042 Uiso 1 1 calc R
C17 C 0.6019(3) -0.30295(14) 0.93884(15) 0.0520(6) Uani 1 1 d .
H17A H 0.6574 -0.2612 0.9411 0.062 Uiso 1 1 calc R
C18 C 0.5669(3) -0.34676(14) 0.86436(15) 0.0538(6) Uani 1 1 d .
H18A H 0.6010 -0.3337 0.8176 0.065 Uiso 1 1 calc R
C19 C 0.34403(19) -0.00134(10) 0.75743(12) 0.0290(4) Uani 1 1 d .
C20 C 0.44425(19) -0.04652(10) 0.72246(12) 0.0285(4) Uani 1 1 d .
C21 C 0.3991(2) -0.11085(12) 0.67538(16) 0.0453(5) Uani 1 1 d .
H21A H 0.3060 -0.1265 0.6654 0.054 Uiso 1 1 calc R
C22 C 0.4918(2) -0.15183(13) 0.64321(18) 0.0541(7) Uani 1 1 d .
H22A H 0.4612 -0.1953 0.6127 0.065 Uiso 1 1 calc R
C23 C 0.6299(2) -0.12817(11) 0.65646(15) 0.0420(5) Uani 1 1 d .
H23A H 0.6919 -0.1556 0.6347 0.050 Uiso 1 1 calc R
C24 C 0.67573(18) -0.06336(10) 0.70240(12) 0.0269(4) Uani 1 1 d .
C25 C 0.58268(19) -0.02364(9) 0.73559(12) 0.0261(4) Uani 1 1 d .
H25A H 0.6139 0.0192 0.7673 0.031 Uiso 1 1 calc R
C26 C 0.82339(19) -0.03531(10) 0.71765(12) 0.0278(4) Uani 1 1 d .

loop_
_atom_site_aniso_label
_atom_site_aniso_U_11
_atom_site_aniso_U_22
_atom_site_aniso_U_33
_atom_site_aniso_U_23
_atom_site_aniso_U_13
_atom_site_aniso_U_12
Co1 0.01900(14) 0.03107(15) 0.02897(15) 0.00292(10) 0.00931(10) 0.00182(10)
O1 0.0201(7) 0.0468(8) 0.0482(8) 0.0016(6) 0.0143(6) 0.0038(6)
N1 0.0331(9) 0.0345(9) 0.0286(8) 0.0014(7) 0.0094(7) 0.0003(7)
C1 0.0362(12) 0.0580(14) 0.0405(12) 0.0154(10) 0.0072(10) -0.0119(10)
O1W 0.0310(8) 0.0389(8) 0.0617(10) -0.0132(7) 0.0119(7) -0.0055(6)
O2 0.0404(8) 0.0365(8) 0.0591(10) -0.0084(7) 0.0292(7) -0.0019(6)
N2 0.0314(9) 0.0389(9) 0.0340(9) -0.0071(7) 0.0121(7) -0.0045(7)
C2 0.0309(11) 0.0588(14) 0.0390(12) 0.0151(10) 0.0009(9) -0.0097(10)
O3 0.0236(7) 0.0519(9) 0.0564(9) 0.0012(7) 0.0197(7) 0.0069(6)
C3 0.0304(10) 0.0262(9) 0.0277(9) -0.0021(7) 0.0096(8) 0.0001(8)
N3 0.0282(9) 0.0307(8) 0.0322(8) 0.0064(7) 0.0120(7) 0.0015(7)
C4 0.0294(10) 0.0323(10) 0.0335(10) 0.0014(8) 0.0127(8) -0.0008(8)
O4 0.0226(7) 0.0385(8) 0.0415(8) -0.0040(6) 0.0095(6) -0.0076(6)
N4 0.0358(9) 0.0256(8) 0.0333(9) -0.0058(7) 0.0112(7) -0.0038(7)
O5 0.0325(8) 0.0341(7) 0.0478(8) 0.0099(6) 0.0138(6) -0.0014(6)
C5 0.0273(10) 0.0379(11) 0.0302(10) 0.0007(8) 0.0088(8) 0.0030(8)
O6 0.0731(12) 0.0537(10) 0.0435(9) -0.0161(7) 0.0234(8) -0.0356(9)
C6 0.0302(10) 0.0218(9) 0.0302(10) -0.0029(7) 0.0121(8) -0.0003(8)
C7 0.0327(10) 0.0267(9) 0.0288(10) 0.0043(7) 0.0105(8) 0.0009(8)
C8 0.0623(15) 0.0370(11) 0.0348(11) -0.0007(9) 0.0223(11) 0.0082(10)
C9 0.088(2) 0.0487(13) 0.0284(11) 0.0030(10) 0.0167(12) 0.0027(13)
C10 0.0605(16) 0.0451(13) 0.0325(12) 0.0072(9) -0.0035(10) -0.0054(11)
C11 0.0406(12) 0.0354(11) 0.0393(12) 0.0042(9) 0.0028(9) 0.0064(9)
C12 0.0296(10) 0.0252(9) 0.0287(9) -0.0019(7) 0.0068(8) -0.0011(8)
C13 0.0283(10) 0.0316(10) 0.0317(10) -0.0045(8) 0.0062(8) -0.0024(8)
C14 0.0259(10) 0.0339(10) 0.0316(10) -0.0052(8) 0.0077(8) -0.0003(8)
C15 0.0458(12) 0.0326(10) 0.0311(10) -0.0006(8) 0.0144(9) -0.0038(9)
C16 0.0434(12) 0.0272(10) 0.0342(11) -0.0025(8) 0.0100(9) -0.0040(9)
C17 0.0573(15) 0.0586(15) 0.0466(13) -0.0187(11) 0.0253(11) -0.0326(12)
C18 0.0572(15) 0.0696(16) 0.0440(13) -0.0188(12) 0.0293(12) -0.0315(13)
C19 0.0230(10) 0.0311(10) 0.0369(10) 0.0093(9) 0.0152(8) 0.0045(8)
C20 0.0213(9) 0.0286(10) 0.0374(11) -0.0003(8) 0.0112(8) 0.0007(7)
C21 0.0240(10) 0.0439(12) 0.0698(15) -0.0153(11) 0.0166(10) -0.0097(9)
C22 0.0355(12) 0.0434(13) 0.0861(18) -0.0318(12) 0.0218(12) -0.0116(10)
C23 0.0298(11) 0.0390(11) 0.0613(14) -0.0168(10) 0.0197(10) 0.0007(9)
C24 0.0199(9) 0.0285(9) 0.0322(10) -0.0005(8) 0.0076(7) -0.0001(7)
C25 0.0232(9) 0.0239(9) 0.0322(10) -0.0026(7) 0.0094(8) -0.0010(7)
C26 0.0194(9) 0.0375(11) 0.0262(9) 0.0075(8) 0.0063(7) 0.0034(8)

loop_
_atom_type_symbol
_atom_type_description
_atom_type_scat_dispersion_real
_atom_type_scat_dispersion_imag
_atom_type_scat_source
C C 0.0033 0.0016 'International Tables Vol C Tables 4.2.6.8 and 6.1.1.4'
H H 0.0000 0.0000 'International Tables Vol C Tables 4.2.6.8 and 6.1.1.4'
N N 0.0061 0.0033 'International Tables Vol C Tables 4.2.6.8 and 6.1.1.4'
O O 0.0106 0.0060 'International Tables Vol C Tables 4.2.6.8 and 6.1.1.4'
Co Co 0.3494 0.9721 'International Tables Vol C Tables 4.2.6.8 and 6.1.1.4'

loop_
_geom_angle_atom_site_label_1
_geom_angle_atom_site_label_2
_geom_angle_atom_site_label_3
_geom_angle
_geom_angle_site_symmetry_1
_geom_angle_site_symmetry_3
O1 Co1 O4 140.98(6) . 1_455
O1 Co1 O1W 122.00(6) . .
O4 Co1 O1W 97.00(5) 1_455 .
O1 Co1 N2 91.06(6) . 2_556
O4 Co1 N2 89.21(6) 1_455 2_556
O1W Co1 N2 87.52(6) . 2_556
O1 Co1 N1 92.17(6) . .
O4 Co1 N1 90.41(6) 1_455 .
O1W Co1 N1 87.88(6) . .
N2 Co1 N1 175.31(6) 2_556 .
C19 O1 Co1 121.61(13) . .
C1 N1 C5 116.51(16) . .
C1 N1 Co1 119.60(13) . .
C5 N1 Co1 123.73(13) . .
N1 C1 C2 123.78(19) . .
C16 N2 C18 116.56(17) . .
C16 N2 Co1 124.69(13) . 2_546
C18 N2 Co1 118.74(13) . 2_546
C1 C2 C3 119.48(19) . .
C4 C3 C2 116.85(17) . .
C4 C3 C6 118.62(16) . .
C2 C3 C6 124.45(17) . .
C6 N3 C7 124.27(15) . .
C5 C4 C3 119.90(17) . .
C26 O4 Co1 100.45(11) . 1_655
C13 N4 C12 123.17(16) . .
N1 C5 C4 123.29(17) . .
O5 C6 N3 123.42(17) . .
O5 C6 C3 120.19(16) . .
N3 C6 C3 116.29(15) . .
N3 C7 C8 110.42(15) . .
N3 C7 C12 108.89(14) . .
C8 C7 C12 111.20(16) . .
C9 C8 C7 111.57(17) . .
C10 C9 C8 110.51(19) . .
C11 C10 C9 111.12(19) . .
C10 C11 C12 111.26(16) . .
N4 C12 C11 110.19(15) . .
N4 C12 C7 110.81(15) . .
C11 C12 C7 111.60(16) . .
O6 C13 N4 123.33(17) . .
O6 C13 C14 118.63(17) . .
N4 C13 C14 118.03(16) . .
C17 C14 C15 117.29(18) . .
C17 C14 C13 117.55(17) . .
C15 C14 C13 125.15(17) . .
C14 C15 C16 119.14(18) . .
N2 C16 C15 123.97(18) . .
C14 C17 C18 119.9(2) . .
N2 C18 C17 123.1(2) . .
O2 C19 O1 124.39(17) . .
O2 C19 C20 120.49(16) . .
O1 C19 C20 115.12(17) . .
C25 C20 C21 118.84(17) . .
C25 C20 C19 120.22(16) . .
C21 C20 C19 120.94(17) . .
C22 C21 C20 120.51(18) . .
C23 C22 C21 120.08(19) . .
C22 C23 C24 119.93(18) . .
C25 C24 C23 119.38(17) . .
C25 C24 C26 118.78(16) . .
C23 C24 C26 121.84(16) . .
C20 C25 C24 121.25(16) . .
O3 C26 O4 121.17(17) . .
O3 C26 C24 121.12(17) . .
O4 C26 C24 117.69(16) . .

loop_
_geom_bond_atom_site_label_1
_geom_bond_atom_site_label_2
_geom_bond_distance
_geom_bond_site_symmetry_2
Co1 O1 1.9807(13) .
Co1 O4 2.0439(13) 1_455
Co1 O1W 2.0893(14) .
Co1 N2 2.1843(16) 2_556
Co1 N1 2.1900(15) .
O1 C19 1.269(2) .
N1 C1 1.331(3) .
N1 C5 1.336(2) .
C1 C2 1.382(3) .
O2 C19 1.243(2) .
N2 C16 1.330(2) .
N2 C18 1.339(3) .
N2 Co1 2.1843(16) 2_546
C2 C3 1.383(3) .
O3 C26 1.250(2) .
C3 C4 1.383(3) .
C3 C6 1.515(2) .
N3 C6 1.331(2) .
N3 C7 1.463(2) .
C4 C5 1.382(3) .
O4 C26 1.268(2) .
O4 Co1 2.0439(13) 1_655
N4 C13 1.328(2) .
N4 C12 1.462(2) .
O5 C6 1.235(2) .
O6 C13 1.234(2) .
C7 C8 1.529(3) .
C7 C12 1.530(3) .
C8 C9 1.525(3) .
C9 C10 1.515(4) .
C10 C11 1.512(3) .
C11 C12 1.529(3) .
C13 C14 1.514(3) .
C14 C17 1.380(3) .
C14 C15 1.382(3) .
C15 C16 1.386(3) .
C17 C18 1.384(3) .
C19 C20 1.510(2) .
C20 C25 1.384(3) .
C20 C21 1.391(3) .
C21 C22 1.387(3) .
C22 C23 1.385(3) .
C23 C24 1.391(3) .
C24 C25 1.387(2) .
C24 C26 1.495(2) .
